data_2021158
loop_
_publ_author_name
'Andleeb, Hina'
'Khan, Imtiaz'
'Bauz\'a, Antonio'
'Tahir, Muhammad Nawaz'
'Simpson, Jim'
'Hameed, Shahid'
'Frontera, Antonio'

_publ_section_title
;
 A comparative experimental and theoretical investigation of
 hydrogen-bond, halogen-bond and \p--\p interactions in the solid-state
 supramolecular assembly of 2- and 4-formylphenyl arylsulfonates
;
_journal_coeditor_code RH3006
_journal_issue 7
_journal_name_full 'Acta Crystallographica Section C'
_journal_page_first
;
;
_journal_paper_doi 10.1107/S2053229618008355
_journal_volume 74
_journal_year 2018
_chemical_formula_iupac 'C13 H9 Cl O4 S'
_chemical_formula_moiety 'C13 H9 Cl O4 S'
_chemical_formula_sum 'C13 H9 Cl O4 S'
_chemical_formula_weight 296.71
_chemical_name_systematic
;
2-Formylphenyl 4-chlorobenzenesulfonate
;
_space_group_crystal_system monoclinic
_space_group_IT_number 14
_space_group_name_Hall '-P 2ybc'
_space_group_name_H-M_alt 'P 1 21/c 1'
_symmetry_space_group_name_Hall '-P 2ybc'
_symmetry_space_group_name_H-M 'P 1 21/c 1'
_atom_sites_solution_hydrogens geom
_audit_creation_method SHELXL-2014/7
_cell_angle_alpha 90
_cell_angle_beta 91.565(3)
_cell_angle_gamma 90
_cell_formula_units_Z 4
_cell_length_a 13.7066(8)
_cell_length_b 12.9371(8)
_cell_length_c 7.4310(4)
_cell_measurement_reflns_used 2006
_cell_measurement_temperature 296(2)
_cell_measurement_theta_max 27.145
_cell_measurement_theta_min 1.486
_cell_volume 1317.20(13)
_computing_cell_refinement
;
SAINT (Bruker, 2011)
;
_computing_data_collection
;
APEX2 (Bruker, 2011)
;
_computing_data_reduction
;
SAINT (Bruker, 2011)
;
_computing_molecular_graphics
;
Mercury (Macrae <i>et al.</i>, 2008)
;
_computing_publication_material
;
SHELXL2014 (Sheldrick, 2015), enCIFer (Allen <i>et al.</i>,
2004),
PLATON (Spek, 2009) and WinGX (Farrugia, 2012)
;
_computing_structure_refinement
;
SHELXL2014 (Sheldrick, 2015)
;
_computing_structure_solution
;
SHELXS97 (Sheldrick, 2008)
;
_diffrn_ambient_temperature 296(2)
_diffrn_detector_area_resol_mean 7.80
_diffrn_measured_fraction_theta_full 1.000
_diffrn_measured_fraction_theta_max 0.991
_diffrn_measurement_device_type 'Bruker Kappa APEXII CCD'
_diffrn_measurement_method \w
_diffrn_radiation_monochromator graphite
_diffrn_radiation_source 'fine-focus sealed tube'
_diffrn_radiation_type MoK\a
_diffrn_radiation_wavelength 0.71073
_diffrn_reflns_av_R_equivalents 0.0247
_diffrn_reflns_limit_h_max 17
_diffrn_reflns_limit_h_min -17
_diffrn_reflns_limit_k_max 16
_diffrn_reflns_limit_k_min -16
_diffrn_reflns_limit_l_max 9
_diffrn_reflns_limit_l_min -9
_diffrn_reflns_number 11311
_diffrn_reflns_theta_full 25.242
_diffrn_reflns_theta_max 27.145
_diffrn_reflns_theta_min 1.486
_exptl_absorpt_coefficient_mu 0.454
_exptl_absorpt_correction_T_max 0.7455
_exptl_absorpt_correction_T_min 0.6850
_exptl_absorpt_correction_type multi-scan
_exptl_absorpt_process_details
;
(SADABS; Bruker, 2011)
;
_exptl_crystal_colour white
_exptl_crystal_density_diffrn 1.496
_exptl_crystal_density_method 'not measured'
_exptl_crystal_description prism
_exptl_crystal_F_000 608
_exptl_crystal_size_max 0.40
_exptl_crystal_size_mid 0.32
_exptl_crystal_size_min 0.28
_refine_diff_density_max 0.357
_refine_diff_density_min -0.453
_refine_ls_extinction_method none
_refine_ls_goodness_of_fit_ref 1.028
_refine_ls_hydrogen_treatment constr
_refine_ls_matrix_type full
_refine_ls_number_parameters 172
_refine_ls_number_reflns 2896
_refine_ls_number_restraints 0
_refine_ls_restrained_S_all 1.028
_refine_ls_R_factor_all 0.0669
_refine_ls_R_factor_gt 0.0427
_refine_ls_shift/su_max 0.000
_refine_ls_shift/su_mean 0.000
_refine_ls_structure_factor_coef Fsqd
_refine_ls_weighting_details 'w=1/[\s^2^(Fo^2^)+(0.0485P)^2^+0.4725P] where P=(Fo^2^+2Fc^2^)/3'
_refine_ls_weighting_scheme calc
_refine_ls_wR_factor_gt 0.1027
_refine_ls_wR_factor_ref 0.1161
_reflns_number_gt 2006
_reflns_number_total 2896
_reflns_threshold_expression 'I > 2\s(I)'
_cod_data_source_file rh3006sup1.cif
_cod_data_source_block 3b
_cod_database_code 2021158
_shelx_space_group_comment
;
The symmetry employed for this shelxl refinement is uniquely defined
by the following loop, which should always be used as a source of
symmetry information in preference to the above space-group names.
They are only intended as comments.
;
_shelx_estimated_absorpt_t_min 0.839
_shelx_estimated_absorpt_t_max 0.883

loop_
_space_group_symop_operation_xyz
'x, y, z'
'-x, y+1/2, -z+1/2'
'-x, -y, -z'
'x, -y-1/2, z-1/2'

loop_
_atom_site_type_symbol
_atom_site_label
_atom_site_fract_x
_atom_site_fract_y
_atom_site_fract_z
_atom_site_U_iso_or_equiv
_atom_site_adp_type
_atom_site_calc_flag
_atom_site_occupancy
S S1 0.28424(4) 0.43452(6) 0.60153(9) 0.0689(2) Uani d 1
O O1 0.33588(12) 0.49402(18) 0.4748(2) 0.0872(6) Uani d 1
O O2 0.26952(14) 0.32676(16) 0.5784(3) 0.1000(8) Uani d 1
O O3 0.34086(11) 0.44217(12) 0.7925(2) 0.0612(4) Uani d 1
C C1 0.38961(15) 0.53411(18) 0.8426(3) 0.0507(5) Uani d 1
C C2 0.34684(15) 0.60022(18) 0.9646(3) 0.0528(5) Uani d 1
C C21 0.25199(17) 0.5767(2) 1.0452(3) 0.0652(7) Uani d 1
H H21 0.2273 0.5101 1.0311 0.078 Uiso calc 1
O O21 0.20482(14) 0.63759(17) 1.1274(3) 0.0891(6) Uani d 1
C C3 0.39777(18) 0.6879(2) 1.0160(3) 0.0655(6) Uani d 1
H H3 0.3701 0.7345 1.0952 0.079 Uiso calc 1
C C4 0.48940(19) 0.7073(2) 0.9510(3) 0.0720(7) Uani d 1
H H4 0.5233 0.7664 0.9871 0.086 Uiso calc 1
C C5 0.53075(17) 0.6391(2) 0.8327(3) 0.0658(7) Uani d 1
H H5 0.5929 0.6519 0.7908 0.079 Uiso calc 1
C C6 0.48100(15) 0.5525(2) 0.7761(3) 0.0578(6) Uani d 1
H H6 0.5083 0.5070 0.6947 0.069 Uiso calc 1
C C1' 0.17335(15) 0.49650(18) 0.6435(3) 0.0533(5) Uani d 1
C C2' 0.09929(16) 0.43986(18) 0.7179(3) 0.0616(6) Uani d 1
H H2' 0.1073 0.3695 0.7390 0.074 Uiso calc 1
C C3' 0.01372(16) 0.48809(18) 0.7607(3) 0.0604(6) Uani d 1
H H3' -0.0372 0.4506 0.8090 0.072 Uiso calc 1
C C4' 0.00447(16) 0.59233(17) 0.7309(3) 0.0551(5) Uani d 1
Cl Cl4' -0.10263(5) 0.65318(5) 0.79106(11) 0.0829(3) Uani d 1
C C5' 0.07775(17) 0.64975(19) 0.6559(4) 0.0639(6) Uani d 1
H H5' 0.0698 0.7203 0.6364 0.077 Uiso calc 1
C C6' 0.16282(17) 0.6009(2) 0.6104(3) 0.0621(6) Uani d 1
H H6' 0.2127 0.6379 0.5577 0.074 Uiso calc 1

loop_
_atom_site_aniso_label
_atom_site_aniso_U_11
_atom_site_aniso_U_22
_atom_site_aniso_U_33
_atom_site_aniso_U_12
_atom_site_aniso_U_13
_atom_site_aniso_U_23
S1 0.0439(3) 0.0876(5) 0.0755(4) 0.0071(3) 0.0080(3) -0.0278(4)
O1 0.0500(10) 0.151(2) 0.0610(10) 0.0036(11) 0.0117(8) -0.0141(11)
O2 0.0689(12) 0.0872(15) 0.1435(19) 0.0176(10) -0.0034(12) -0.0616(14)
O3 0.0480(9) 0.0634(10) 0.0723(10) 0.0054(7) 0.0048(7) -0.0043(8)
C1 0.0404(10) 0.0616(14) 0.0499(11) 0.0039(10) 0.0009(9) 0.0024(10)
C2 0.0416(11) 0.0661(14) 0.0510(12) 0.0046(10) 0.0039(9) 0.0029(11)
C21 0.0517(13) 0.0818(18) 0.0627(15) 0.0018(12) 0.0148(11) -0.0009(13)
O21 0.0658(12) 0.0993(15) 0.1041(15) 0.0147(10) 0.0363(11) -0.0075(12)
C3 0.0613(14) 0.0751(17) 0.0604(14) 0.0028(13) 0.0059(11) -0.0097(12)
C4 0.0607(15) 0.0861(19) 0.0691(16) -0.0177(13) 0.0005(13) -0.0042(14)
C5 0.0424(12) 0.099(2) 0.0562(14) -0.0083(12) 0.0047(10) 0.0072(13)
C6 0.0405(11) 0.0832(17) 0.0499(12) 0.0077(11) 0.0054(9) 0.0009(12)
C1' 0.0409(11) 0.0567(14) 0.0624(13) 0.0008(9) 0.0057(10) -0.0137(11)
C2' 0.0546(13) 0.0427(12) 0.0884(17) 0.0002(10) 0.0143(12) -0.0077(11)
C3' 0.0487(12) 0.0502(13) 0.0832(16) -0.0034(10) 0.0185(11) -0.0017(12)
C4' 0.0458(12) 0.0521(13) 0.0676(14) 0.0042(10) 0.0073(10) -0.0024(11)
Cl4' 0.0593(4) 0.0659(4) 0.1248(6) 0.0184(3) 0.0245(4) 0.0072(4)
C5' 0.0564(14) 0.0469(13) 0.0887(17) 0.0002(10) 0.0059(12) 0.0089(12)
C6' 0.0464(12) 0.0652(16) 0.0750(16) -0.0103(11) 0.0090(11) 0.0034(12)

loop_
_atom_type_symbol
_atom_type_description
_atom_type_scat_dispersion_real
_atom_type_scat_dispersion_imag
_atom_type_scat_source
C C 0.0033 0.0016 'International Tables Vol C Tables 4.2.6.8 and 6.1.1.4'
H H 0.0000 0.0000 'International Tables Vol C Tables 4.2.6.8 and 6.1.1.4'
O O 0.0106 0.0060 'International Tables Vol C Tables 4.2.6.8 and 6.1.1.4'
S S 0.1246 0.1234 'International Tables Vol C Tables 4.2.6.8 and 6.1.1.4'
Cl Cl 0.1484 0.1585 'International Tables Vol C Tables 4.2.6.8 and 6.1.1.4'

loop_
_geom_angle_atom_site_label_1
_geom_angle_atom_site_label_2
_geom_angle_atom_site_label_3
_geom_angle
_geom_angle_publ_flag
O2 S1 O1 121.63(13) y
O2 S1 O3 103.40(12) y
O1 S1 O3 108.40(10) y
O2 S1 C1' 110.47(12) y
O1 S1 C1' 108.67(12) y
O3 S1 C1' 102.45(9) y
C1 O3 S1 120.06(14) y
C6 C1 C2 122.1(2) ?
C6 C1 O3 118.6(2) ?
C2 C1 O3 119.14(19) ?
C3 C2 C1 117.9(2) ?
C3 C2 C21 120.1(2) ?
C1 C2 C21 122.0(2) ?
O21 C21 C2 124.4(3) y
O21 C21 H21 117.8 ?
C2 C21 H21 117.8 ?
C2 C3 C4 120.6(2) ?
C2 C3 H3 119.7 ?
C4 C3 H3 119.7 ?
C5 C4 C3 120.1(2) ?
C5 C4 H4 120.0 ?
C3 C4 H4 120.0 ?
C6 C5 C4 120.6(2) ?
C6 C5 H5 119.7 ?
C4 C5 H5 119.7 ?
C5 C6 C1 118.7(2) ?
C5 C6 H6 120.7 ?
C1 C6 H6 120.7 ?
C6' C1' C2' 121.1(2) ?
C6' C1' S1 120.18(17) ?
C2' C1' S1 118.62(18) ?
C3' C2' C1' 119.6(2) ?
C3' C2' H2' 120.2 ?
C1' C2' H2' 120.2 ?
C4' C3' C2' 119.0(2) ?
C4' C3' H3' 120.5 ?
C2' C3' H3' 120.5 ?
C3' C4' C5' 122.0(2) ?
C3' C4' Cl4' 118.66(17) ?
C5' C4' Cl4' 119.37(18) ?
C6' C5' C4' 118.9(2) ?
C6' C5' H5' 120.6 ?
C4' C5' H5' 120.6 ?
C5' C6' C1' 119.4(2) ?
C5' C6' H6' 120.3 ?
C1' C6' H6' 120.3 ?

loop_
_geom_bond_atom_site_label_1
_geom_bond_atom_site_label_2
_geom_bond_distance
_geom_bond_publ_flag
S1 O1 1.420(2) ?
S1 O2 1.418(2) y
S1 O3 1.6015(18) y
S1 C1' 1.754(2) y
O3 C1 1.409(3) y
C1 C6 1.379(3) ?
C1 C2 1.388(3) ?
C2 C3 1.381(3) ?
C2 C21 1.478(3) y
C21 O21 1.197(3) y
C21 H21 0.9300 ?
C3 C4 1.381(3) ?
C3 H3 0.9300 ?
C4 C5 1.378(4) ?
C4 H4 0.9300 ?
C5 C6 1.372(4) ?
C5 H5 0.9300 ?
C6 H6 0.9300 ?
C1' C6' 1.379(3) ?
C1' C2' 1.380(3) ?
C2' C3' 1.373(3) ?
C2' H2' 0.9300 ?
C3' C4' 1.372(3) ?
C3' H3' 0.9300 ?
C4' C5' 1.379(3) ?
C4' Cl4' 1.735(2) y
C5' C6' 1.377(3) ?
C5' H5' 0.9300 ?
C6' H6' 0.9300 ?

loop_
_geom_hbond_atom_site_label_D
_geom_hbond_atom_site_label_H
_geom_hbond_atom_site_label_A
_geom_hbond_site_symmetry_A
_geom_hbond_distance_DH
_geom_hbond_distance_HA
_geom_hbond_distance_DA
_geom_hbond_angle_DHA
C6 H6 O1 3_666 0.93 2.51 3.224(3) 133.9
C2' H2' Cl4' 2_546 0.93 2.81 3.710(2) 163.8
C3' H3' O21 3_567 0.93 2.62 3.528(3) 165.4
C5' H5' O21 4_575 0.93 2.61 3.266(3) 128.0

loop_
_geom_torsion_atom_site_label_1
_geom_torsion_atom_site_label_2
_geom_torsion_atom_site_label_3
_geom_torsion_atom_site_label_4
_geom_torsion
O2 S1 O3 C1 164.22(16)
O1 S1 O3 C1 33.87(18)
C1' S1 O3 C1 -80.89(17)
S1 O3 C1 C6 -80.6(2)
S1 O3 C1 C2 103.0(2)
C6 C1 C2 C3 1.5(3)
O3 C1 C2 C3 177.8(2)
C6 C1 C2 C21 -175.7(2)
O3 C1 C2 C21 0.6(3)
C3 C2 C21 O21 15.4(4)
C1 C2 C21 O21 -167.4(2)
C1 C2 C3 C4 -1.6(4)
C21 C2 C3 C4 175.6(2)
C2 C3 C4 C5 0.4(4)
C3 C4 C5 C6 1.0(4)
C4 C5 C6 C1 -1.1(4)
C2 C1 C6 C5 -0.2(3)
O3 C1 C6 C5 -176.4(2)
O2 S1 C1' C6' -158.0(2)
O1 S1 C1' C6' -22.2(2)
O3 S1 C1' C6' 92.4(2)
O2 S1 C1' C2' 25.1(2)
O1 S1 C1' C2' 160.89(18)
O3 S1 C1' C2' -84.5(2)
C6' C1' C2' C3' -0.3(4)
S1 C1' C2' C3' 176.59(19)
C1' C2' C3' C4' -1.1(4)
C2' C3' C4' C5' 1.4(4)
C2' C3' C4' Cl4' -178.25(19)
C3' C4' C5' C6' -0.3(4)
Cl4' C4' C5' C6' 179.34(19)
C4' C5' C6' C1' -1.1(4)
C2' C1' C6' C5' 1.4(4)
S1 C1' C6' C5' -175.45(19)

_cod_database_fobs_code 2021158
